data_1516347
loop_
_publ_author_name
'Benedict, Jason B.'
'Coppens, Philip'

_publ_section_title
;
 Kinetics of the single-crystal to single-crystal two-photon
 photodimerization of alpha-trans-cinnamic acid to alpha-truxillic acid.
;
_journal_issue 13
_journal_name_full 'The journal of physical chemistry. A'
_journal_page_first 3116
_journal_page_last 3120
_journal_paper_doi 10.1021/jp809170t
_journal_volume 113
_journal_year 2009
_chemical_formula_moiety 'C9 H8 O2'
_chemical_formula_sum 'C9 H8 O2'
_chemical_formula_weight 148.15
_chemical_name_common 'alpha-trans-cinnamic acid'
_chemical_name_systematic '(E)-3-phenylprop-2-enoic acid'
_space_group_IT_number 14
_symmetry_cell_setting monoclinic
_symmetry_Int_Tables_number 14
_symmetry_space_group_name_Hall '-P 2yn'
_symmetry_space_group_name_H-M 'P 1 21/n 1'
_atom_sites_solution_hydrogens geom
_atom_sites_solution_primary direct
_atom_sites_solution_secondary difmap
_audit_creation_method SHELXL-97
_cell_angle_alpha 90.00
_cell_angle_beta 96.8440(10)
_cell_angle_gamma 90.00
_cell_formula_units_Z 4
_cell_length_a 5.6283(2)
_cell_length_b 17.9569(7)
_cell_length_c 7.7399(3)
_cell_measurement_reflns_used 407
_cell_measurement_temperature 280(2)
_cell_measurement_theta_max 24.07
_cell_measurement_theta_min 2.27
_cell_volume 776.67(5)
_computing_cell_refinement 'Bruker Saint v7.23A (Bruker, 2005)'
_computing_data_collection 'APEX2 (Bruker, 2004)'
_computing_data_reduction 'Bruker Saint v7.23A (Bruker, 2005)'
_computing_structure_refinement 'SHELXL-97 (Sheldrick, 1997)'
_computing_structure_solution 'SHELXS-97 (Sheldrick, 1997)'
_diffrn_ambient_temperature 280(2)
_diffrn_measured_fraction_theta_full 1.000
_diffrn_measured_fraction_theta_max 1.000
_diffrn_measurement_device_type
;
Bruker SMART Apex II CCD Detector
;
_diffrn_measurement_method \w
_diffrn_radiation_monochromator graphite
_diffrn_radiation_source 'rotating anode'
_diffrn_radiation_type MoK\a
_diffrn_radiation_wavelength 0.71073
_diffrn_reflns_av_R_equivalents 0.0255
_diffrn_reflns_av_sigmaI/netI 0.0130
_diffrn_reflns_limit_h_max 7
_diffrn_reflns_limit_h_min -7
_diffrn_reflns_limit_k_max 22
_diffrn_reflns_limit_k_min -22
_diffrn_reflns_limit_l_max 9
_diffrn_reflns_limit_l_min -9
_diffrn_reflns_number 13659
_diffrn_reflns_theta_full 25.00
_diffrn_reflns_theta_max 27.07
_diffrn_reflns_theta_min 2.27
_exptl_absorpt_coefficient_mu 0.089
_exptl_absorpt_correction_T_max 0.9914
_exptl_absorpt_correction_T_min 0.9620
_exptl_absorpt_correction_type multi-scan
_exptl_absorpt_process_details '(SADABS 2004/1 Bruker 2004)'
_exptl_crystal_colour colourless
_exptl_crystal_density_diffrn 1.267
_exptl_crystal_density_method 'not measured'
_exptl_crystal_description prism
_exptl_crystal_F_000 312
_exptl_crystal_size_max 0.200
_exptl_crystal_size_mid 0.150
_exptl_crystal_size_min 0.080
_refine_diff_density_max 0.124
_refine_diff_density_min -0.143
_refine_diff_density_rms 0.030
_refine_ls_extinction_method none
_refine_ls_goodness_of_fit_ref 1.041
_refine_ls_hydrogen_treatment riding
_refine_ls_matrix_type full
_refine_ls_number_parameters 103
_refine_ls_number_reflns 1711
_refine_ls_number_restraints 0
_refine_ls_restrained_S_all 1.041
_refine_ls_R_factor_all 0.0493
_refine_ls_R_factor_gt 0.0365
_refine_ls_shift/su_max 0.000
_refine_ls_shift/su_mean 0.000
_refine_ls_structure_factor_coef Fsqd
_refine_ls_weighting_details 'calc w=1/[\s^2^(Fo^2^)+(0.0511P)^2^+0.0885P] where P=(Fo^2^+2Fc^2^)/3'
_refine_ls_weighting_scheme calc
_refine_ls_wR_factor_gt 0.0942
_refine_ls_wR_factor_ref 0.1062
_reflns_number_gt 1329
_reflns_number_total 1711
_reflns_threshold_expression >2sigma(I)
_cod_data_source_file jp809170t_si_001.cif
_cod_data_source_block 'data_dark_0m'
_cod_depositor_comments
;
The following automatic conversions were performed:

'_symmetry_cell_setting' value 'Monoclinic' changed to 'monoclinic'
according to
/usr/data/users/saulius/automatic-downloads/retrospective/ACS/lib/dictionaries/cif_core.dic
dictionary named 'cif_core.dic' version 2.4.2 from 2011-04-26.

Automatic conversion script
Id: cif_fix_values 2281 2013-09-26 08:29:07Z andrius 
;
_cod_original_sg_symbol_H-M 'P 21/n'
_cod_database_code 1516347

loop_
_symmetry_equiv_pos_as_xyz
'x, y, z'
'-x+1/2, y+1/2, -z+1/2'
'-x, -y, -z'
'x-1/2, -y-1/2, z-1/2'

loop_
_atom_site_label
_atom_site_type_symbol
_atom_site_fract_x
_atom_site_fract_y
_atom_site_fract_z
_atom_site_U_iso_or_equiv
_atom_site_adp_type
_atom_site_occupancy
_atom_site_symmetry_multiplicity
_atom_site_calc_flag
_atom_site_refinement_flags
C1 C 0.8496(2) 0.03875(7) 0.78249(15) 0.0536(3) Uani 1 1 d .
C2 C 0.7340(2) 0.06556(7) 0.61521(15) 0.0528(3) Uani 1 1 d .
H2 H 0.8087 0.0569 0.5162 0.063 Uiso 1 1 calc R
C3 C 0.5271(2) 0.10166(6) 0.59835(15) 0.0516(3) Uani 1 1 d .
H3 H 0.4558 0.1089 0.6995 0.062 Uiso 1 1 calc R
C4 C 0.3988(2) 0.13142(6) 0.43726(15) 0.0488(3) Uani 1 1 d .
C5 C 0.1919(2) 0.17300(7) 0.44488(18) 0.0586(3) Uani 1 1 d .
H5 H 0.1361 0.1812 0.5517 0.070 Uiso 1 1 calc R
C6 C 0.0681(2) 0.20238(8) 0.2950(2) 0.0697(4) Uani 1 1 d .
H6 H -0.0695 0.2304 0.3018 0.084 Uiso 1 1 calc R
C7 C 0.1473(3) 0.19040(8) 0.1368(2) 0.0750(4) Uani 1 1 d .
H7 H 0.0630 0.2098 0.0362 0.090 Uiso 1 1 calc R
C8 C 0.3518(3) 0.14957(9) 0.12731(18) 0.0744(4) Uani 1 1 d .
H8 H 0.4065 0.1417 0.0201 0.089 Uiso 1 1 calc R
C9 C 0.4764(2) 0.12023(7) 0.27608(16) 0.0599(3) Uani 1 1 d .
H9 H 0.6143 0.0926 0.2680 0.072 Uiso 1 1 calc R
O1 O 0.74267(18) 0.04841(6) 0.91712(12) 0.0714(3) Uani 1 1 d .
H1 H 0.8271 0.0328 1.0032 0.107 Uiso 0.60(3) 1 calc PR
O2 O 1.04995(17) 0.00732(6) 0.78754(12) 0.0707(3) Uani 1 1 d .
H2A H 1.0939 -0.0064 0.8873 0.106 Uiso 0.40(3) 1 calc PR

loop_
_atom_site_aniso_label
_atom_site_aniso_U_11
_atom_site_aniso_U_22
_atom_site_aniso_U_33
_atom_site_aniso_U_23
_atom_site_aniso_U_13
_atom_site_aniso_U_12
C1 0.0519(7) 0.0586(7) 0.0498(6) -0.0016(5) 0.0046(5) 0.0026(5)
C2 0.0538(7) 0.0580(7) 0.0467(6) 0.0014(5) 0.0070(5) 0.0020(5)
C3 0.0538(7) 0.0535(6) 0.0476(6) -0.0036(5) 0.0064(5) -0.0006(5)
C4 0.0476(6) 0.0442(6) 0.0541(6) -0.0012(5) 0.0038(5) -0.0021(5)
C5 0.0509(7) 0.0601(7) 0.0651(8) -0.0061(6) 0.0079(6) 0.0029(5)
C6 0.0586(8) 0.0646(8) 0.0836(10) 0.0002(7) -0.0009(7) 0.0152(6)
C7 0.0820(10) 0.0702(9) 0.0690(9) 0.0110(7) -0.0065(7) 0.0189(7)
C8 0.0886(10) 0.0804(10) 0.0547(8) 0.0108(7) 0.0102(7) 0.0231(8)
C9 0.0629(8) 0.0617(7) 0.0558(7) 0.0050(5) 0.0092(6) 0.0148(6)
O1 0.0720(6) 0.0952(7) 0.0475(5) 0.0009(5) 0.0094(4) 0.0245(5)
O2 0.0593(6) 0.0990(8) 0.0540(5) 0.0072(5) 0.0071(4) 0.0226(5)

loop_
_atom_type_symbol
_atom_type_description
_atom_type_scat_dispersion_real
_atom_type_scat_dispersion_imag
_atom_type_scat_source
C C 0.0033 0.0016 'International Tables Vol C Tables 4.2.6.8 and 6.1.1.4'
H H 0.0000 0.0000 'International Tables Vol C Tables 4.2.6.8 and 6.1.1.4'
O O 0.0106 0.0060 'International Tables Vol C Tables 4.2.6.8 and 6.1.1.4'

loop_
_geom_angle_atom_site_label_1
_geom_angle_atom_site_label_2
_geom_angle_atom_site_label_3
_geom_angle
O2 C1 O1 122.97(11)
O2 C1 C2 118.63(11)
O1 C1 C2 118.40(11)
C3 C2 C1 122.84(11)
C3 C2 H2 118.6
C1 C2 H2 118.6
C2 C3 C4 126.89(11)
C2 C3 H3 116.6
C4 C3 H3 116.6
C9 C4 C5 118.15(11)
C9 C4 C3 122.50(11)
C5 C4 C3 119.35(11)
C6 C5 C4 120.62(13)
C6 C5 H5 119.7
C4 C5 H5 119.7
C7 C6 C5 120.31(13)
C7 C6 H6 119.8
C5 C6 H6 119.8
C6 C7 C8 119.73(13)
C6 C7 H7 120.1
C8 C7 H7 120.1
C7 C8 C9 120.32(13)
C7 C8 H8 119.8
C9 C8 H8 119.8
C8 C9 C4 120.88(12)
C8 C9 H9 119.6
C4 C9 H9 119.6
C1 O1 H1 109.5
C1 O2 H2A 109.5

loop_
_geom_bond_atom_site_label_1
_geom_bond_atom_site_label_2
_geom_bond_distance
C1 O2 1.2572(15)
C1 O1 1.2759(15)
C1 C2 1.4598(17)
C2 C3 1.3255(17)
C2 H2 0.9300
C3 C4 1.4653(16)
C3 H3 0.9300
C4 C9 1.3847(17)
C4 C5 1.3904(16)
C5 C6 1.3847(19)
C5 H5 0.9300
C6 C7 1.369(2)
C6 H6 0.9300
C7 C8 1.374(2)
C7 H7 0.9300
C8 C9 1.3793(17)
C8 H8 0.9300
C9 H9 0.9300
O1 H1 0.8200
O2 H2A 0.8200
